data_7006848
loop_
_publ_author_name
'Liu, Fenghui'
'Chen, Wanzhi'
'Wang, Daqi'

_publ_section_title
;
 Synthesis and structural characterization of one- and two-dimensional
 coordination polymers based on platinum-silver metallic backbones.
;
_journal_issue 24
_journal_name_full 'Dalton transactions (Cambridge, England : 2003)'
_journal_page_first 3015
_journal_page_last 3024
_journal_paper_doi 10.1039/b514757c
_journal_year 2006
_chemical_formula_sum 'C28 H60 Ag2 N8 O10 Pt2'
_chemical_formula_weight 1274.76
_chemical_name_systematic
;
?
;
_space_group_IT_number 14
_symmetry_cell_setting monoclinic
_symmetry_space_group_name_Hall '-P 2ybc'
_symmetry_space_group_name_H-M 'P 1 21/c 1'
_atom_sites_solution_hydrogens geom
_atom_sites_solution_primary direct
_atom_sites_solution_secondary difmap
_audit_creation_method SHELXL-97
_cell_angle_alpha 90.00
_cell_angle_beta 94.223(3)
_cell_angle_gamma 90.00
_cell_formula_units_Z 4
_cell_length_a 24.233(4)
_cell_length_b 11.1380(19)
_cell_length_c 15.983(3)
_cell_measurement_temperature 120(2)
_cell_volume 4302.2(13)
_computing_cell_refinement 'Bruker XSCANS'
_computing_data_collection 'Bruker XSCANS'
_computing_data_reduction 'Bruker SHELXTL'
_computing_molecular_graphics 'Bruker SHELXTL'
_computing_publication_material 'Bruker SHELXTL'
_computing_structure_refinement 'SHELXL-97 (Sheldrick, 1997)'
_computing_structure_solution 'SHELXS-97 (Sheldrick, 1990)'
_diffrn_ambient_temperature 120(2)
_diffrn_measured_fraction_theta_full 0.998
_diffrn_measured_fraction_theta_max 0.998
_diffrn_measurement_device_type 'Bruker P4'
_diffrn_measurement_method '\w scans'
_diffrn_radiation_monochromator graphite
_diffrn_radiation_source 'fine-focus sealed tube'
_diffrn_radiation_type MoK\a
_diffrn_radiation_wavelength 0.71073
_diffrn_reflns_av_R_equivalents 0.0348
_diffrn_reflns_av_sigmaI/netI 0.0446
_diffrn_reflns_limit_h_max 28
_diffrn_reflns_limit_h_min -26
_diffrn_reflns_limit_k_max 11
_diffrn_reflns_limit_k_min -13
_diffrn_reflns_limit_l_max 19
_diffrn_reflns_limit_l_min -16
_diffrn_reflns_number 20991
_diffrn_reflns_theta_full 25.01
_diffrn_reflns_theta_max 25.01
_diffrn_reflns_theta_min 0.84
_exptl_absorpt_coefficient_mu 7.435
_exptl_absorpt_correction_T_max 0.1279
_exptl_absorpt_correction_T_min 0.1130
_exptl_absorpt_correction_type none
_exptl_absorpt_process_details sadabs
_exptl_crystal_colour colorless
_exptl_crystal_density_diffrn 1.968
_exptl_crystal_density_method 'not measured'
_exptl_crystal_description prism
_exptl_crystal_F_000 2456
_exptl_crystal_size_max 0.52
_exptl_crystal_size_mid 0.49
_exptl_crystal_size_min 0.47
_refine_diff_density_max 8.028
_refine_diff_density_min -4.101
_refine_diff_density_rms 0.338
_refine_ls_extinction_method none
_refine_ls_goodness_of_fit_ref 1.184
_refine_ls_hydrogen_treatment constr
_refine_ls_matrix_type full
_refine_ls_number_parameters 451
_refine_ls_number_reflns 7571
_refine_ls_number_restraints 126
_refine_ls_restrained_S_all 1.178
_refine_ls_R_factor_all 0.1036
_refine_ls_R_factor_gt 0.0738
_refine_ls_shift/su_max 0.001
_refine_ls_shift/su_mean 0.000
_refine_ls_structure_factor_coef Fsqd
_refine_ls_weighting_details 'calc w=1/[\s^2^(Fo^2^)+(0.0246P)^2^+272.8788P] where P=(Fo^2^+2Fc^2^)/3'
_refine_ls_weighting_scheme calc
_refine_ls_wR_factor_gt 0.1677
_refine_ls_wR_factor_ref 0.1813
_reflns_number_gt 4943
_reflns_number_total 7571
_reflns_threshold_expression >2sigma(I)
_cod_data_source_file b514757c.txt
_cod_data_source_block l228
_cod_depositor_comments
;
The following automatic conversions were performed:
'_symmetry_cell_setting' value 'Monoclinic' changed to 'monoclinic'
according to '/home/saulius/struct/CIF-dictionaries/cif_core.dic'
dictionary named 'cif_core.dic' version 2.4.1 from 2010-06-29.

Automatic conversion script
Id: cif_fix_enum 1527 2010-12-29 10:47:43Z saulius 
;
_cod_original_cell_volume 4302.1(13)
_cod_original_sg_symbol_H-M P2(1)/c
_cod_database_code 7006848

loop_
_symmetry_equiv_pos_as_xyz
'x, y, z'
'-x, y+1/2, -z+1/2'
'-x, -y, -z'
'x, -y-1/2, z-1/2'

loop_
_atom_site_label
_atom_site_type_symbol
_atom_site_fract_x
_atom_site_fract_y
_atom_site_fract_z
_atom_site_U_iso_or_equiv
_atom_site_adp_type
_atom_site_occupancy
_atom_site_symmetry_multiplicity
_atom_site_calc_flag
_atom_site_refinement_flags
_atom_site_disorder_assembly
_atom_site_disorder_group
Pt1 Pt 0.50146(3) 0.13161(5) 0.75729(4) 0.01172(17) Uani 1 1 d . . .
Pt2 Pt 1.00090(3) 0.63937(6) 0.75723(5) 0.0232(2) Uani 1 1 d . . .
Ag1 Ag 0.51074(5) 0.38299(11) 0.75261(8) 0.0179(3) Uani 1 1 d . . .
Ag2 Ag 0.98909(5) 0.39165(11) 0.74792(10) 0.0221(3) Uani 1 1 d . . .
N1 N 0.5362(6) 0.1152(15) 0.6481(9) 0.023(4) Uani 1 1 d . . .
H1 H 0.5082 0.1265 0.6068 0.028 Uiso 1 1 d R . .
N2 N 0.4246(6) 0.6082(14) 0.6804(9) 0.021(3) Uani 1 1 d . . .
H2 H 0.3988 0.6306 0.7169 0.026 Uiso 1 1 d R . .
N3 N 0.4665(6) 0.1559(13) 0.8693(9) 0.020(3) Uani 1 1 d . . .
H3D H 0.4528 0.2318 0.8716 0.030 Uiso 1 1 calc R . .
H3E H 0.4926 0.1446 0.9124 0.030 Uiso 1 1 calc R . .
H3F H 0.4386 0.1021 0.8734 0.030 Uiso 1 1 calc R . .
N4 N 0.4248(6) 0.1621(15) 0.6918(9) 0.024(3) Uani 1 1 d . . .
H4D H 0.4253 0.2344 0.6654 0.036 Uiso 1 1 calc R . .
H4E H 0.3977 0.1621 0.7285 0.036 Uiso 1 1 calc R . .
H4F H 0.4179 0.1030 0.6532 0.036 Uiso 1 1 calc R . .
N5 N 1.0367(7) 0.6136(13) 0.6485(10) 0.024(3) Uani 1 1 d U . .
H5 H 1.0606 0.6773 0.6446 0.029 Uiso 1 1 d R . .
N6 N 1.0743(6) 0.6089(14) 0.8198(10) 0.025(4) Uani 1 1 d . . .
H6 H 1.0967 0.6710 0.8261 0.029 Uiso 1 1 calc R . .
N7 N 0.9262(6) 0.6699(15) 0.6912(10) 0.029(4) Uani 1 1 d . . .
H7A H 0.9254 0.6307 0.6412 0.043 Uiso 1 1 calc R . .
H7B H 0.9219 0.7501 0.6820 0.043 Uiso 1 1 calc R . .
H7C H 0.8983 0.6425 0.7213 0.043 Uiso 1 1 calc R . .
N8 N 0.9671(7) 0.6643(15) 0.8701(10) 0.028(4) Uani 1 1 d . . .
H8D H 0.9941 0.6578 0.9126 0.042 Uiso 1 1 calc R . .
H8E H 0.9407 0.6075 0.8765 0.042 Uiso 1 1 calc R . .
H8F H 0.9515 0.7385 0.8713 0.042 Uiso 1 1 calc R . .
O1 O 0.4358(5) 0.4135(12) 0.6426(7) 0.022(3) Uani 1 1 d . . .
O2 O 0.5611(5) -0.0802(12) 0.6577(7) 0.026(3) Uani 1 1 d . . .
O3 O 1.0609(5) 0.4157(13) 0.6592(8) 0.030(3) Uani 1 1 d . . .
O4 O 1.0646(5) 0.4109(12) 0.8568(8) 0.024(3) Uani 1 1 d . . .
O5 O 0.6026(5) 0.3709(11) 0.7723(7) 0.020(3) Uani 1 1 d . . .
O6 O 0.6117(5) 0.4520(14) 0.6449(8) 0.030(3) Uani 1 1 d . . .
O7 O 0.8973(6) 0.3734(14) 0.7276(9) 0.039(4) Uani 1 1 d . . .
O8 O 0.8885(6) 0.4496(17) 0.8547(9) 0.043(4) Uani 1 1 d . . .
O9 O 0.9781(6) 0.3575(14) 0.9565(9) 0.040(4) Uani 1 1 d . . .
O10 O 0.4773(5) 0.6376(12) 0.4560(8) 0.027(3) Uani 1 1 d . . .
C1 C 0.5648(7) 0.0200(14) 0.6245(11) 0.016(3) Uani 1 1 d . . .
C2 C 0.6025(7) 0.0333(16) 0.5521(10) 0.017(3) Uani 1 1 d . . .
C3 C 0.5699(8) 0.087(2) 0.4735(11) 0.030(4) Uani 1 1 d . . .
H3A H 0.5932 0.0860 0.4260 0.046 Uiso 1 1 calc R . .
H3B H 0.5594 0.1701 0.4852 0.046 Uiso 1 1 calc R . .
H3C H 0.5365 0.0394 0.4598 0.046 Uiso 1 1 calc R . .
C4 C 0.6254(11) -0.085(3) 0.5294(16) 0.054(7) Uani 1 1 d . . .
H4A H 0.6470 -0.1189 0.5781 0.081 Uiso 1 1 calc R . .
H4B H 0.6492 -0.0752 0.4830 0.081 Uiso 1 1 calc R . .
H4C H 0.5949 -0.1399 0.5123 0.081 Uiso 1 1 calc R . .
C5 C 0.6499(7) 0.124(2) 0.5804(13) 0.035(5) Uani 1 1 d . . .
H5A H 0.6695 0.0950 0.6324 0.052 Uiso 1 1 calc R . .
H5B H 0.6340 0.2029 0.5900 0.052 Uiso 1 1 calc R . .
H5C H 0.6759 0.1297 0.5364 0.052 Uiso 1 1 calc R . .
C6 C 0.4063(8) 0.5076(16) 0.6466(11) 0.021(4) Uani 1 1 d U . .
C7 C 0.3449(8) 0.5002(18) 0.6131(13) 0.029(4) Uani 1 1 d U . .
C8 C 0.3116(10) 0.471(3) 0.6811(16) 0.064(6) Uani 1 1 d U . .
H8A H 0.2772 0.4325 0.6589 0.096 Uiso 1 1 calc R . .
H8B H 0.3029 0.5445 0.7110 0.096 Uiso 1 1 calc R . .
H8C H 0.3321 0.4159 0.7198 0.096 Uiso 1 1 calc R . .
C9 C 0.3224(10) 0.619(2) 0.5821(19) 0.058(6) Uani 1 1 d U . .
H9A H 0.2850 0.6081 0.5552 0.087 Uiso 1 1 calc R . .
H9B H 0.3465 0.6526 0.5413 0.087 Uiso 1 1 calc R . .
H9C H 0.3209 0.6746 0.6295 0.087 Uiso 1 1 calc R . .
C10 C 0.3385(10) 0.412(3) 0.5398(16) 0.051(6) Uani 1 1 d U . .
H10A H 0.3586 0.3376 0.5550 0.077 Uiso 1 1 calc R . .
H10B H 0.3537 0.4476 0.4904 0.077 Uiso 1 1 calc R . .
H10C H 0.2992 0.3937 0.5270 0.077 Uiso 1 1 calc R . .
C11 C 1.0646(7) 0.5186(19) 0.6242(11) 0.025(4) Uani 1 1 d . . .
C12 C 1.1020(8) 0.537(2) 0.5503(12) 0.030(4) Uani 1 1 d . . .
C13 C 1.0699(9) 0.583(2) 0.4732(12) 0.036(5) Uani 1 1 d . . .
H13A H 1.0422 0.5234 0.4535 0.054 Uiso 1 1 calc R . .
H13B H 1.0952 0.5978 0.4292 0.054 Uiso 1 1 calc R . .
H13C H 1.0514 0.6581 0.4865 0.054 Uiso 1 1 calc R . .
C14 C 1.1285(11) 0.412(2) 0.5318(15) 0.049(6) Uani 1 1 d . . .
H14A H 1.1496 0.3831 0.5824 0.073 Uiso 1 1 calc R . .
H14B H 1.1533 0.4211 0.4864 0.073 Uiso 1 1 calc R . .
H14C H 1.0992 0.3547 0.5149 0.073 Uiso 1 1 calc R . .
C15 C 1.1485(10) 0.621(2) 0.5789(15) 0.047(6) Uani 1 1 d . . .
H15A H 1.1331 0.6991 0.5937 0.071 Uiso 1 1 calc R . .
H15B H 1.1731 0.6322 0.5334 0.071 Uiso 1 1 calc R . .
H15C H 1.1696 0.5873 0.6280 0.071 Uiso 1 1 calc R . .
C16 C 1.0931(8) 0.507(2) 0.8527(13) 0.032(4) Uani 1 1 d U . .
C17 C 1.1548(8) 0.500(2) 0.8895(13) 0.034(4) Uani 1 1 d U . .
C18 C 1.1613(10) 0.409(3) 0.9589(16) 0.053(6) Uani 1 1 d U . .
H18A H 1.2002 0.4057 0.9805 0.079 Uiso 1 1 calc R . .
H18B H 1.1497 0.3302 0.9372 0.079 Uiso 1 1 calc R . .
H18C H 1.1384 0.4324 1.0042 0.079 Uiso 1 1 calc R . .
C19 C 1.1740(13) 0.621(3) 0.927(2) 0.074(7) Uani 1 1 d U . .
H19A H 1.1754 0.6807 0.8820 0.111 Uiso 1 1 calc R . .
H19B H 1.2109 0.6121 0.9557 0.111 Uiso 1 1 calc R . .
H19C H 1.1480 0.6481 0.9671 0.111 Uiso 1 1 calc R . .
C20 C 1.1865(10) 0.438(3) 0.8165(18) 0.066(7) Uani 1 1 d U . .
H20A H 1.1729 0.4714 0.7621 0.100 Uiso 1 1 calc R . .
H20B H 1.1798 0.3513 0.8169 0.100 Uiso 1 1 calc R . .
H20C H 1.2263 0.4534 0.8259 0.100 Uiso 1 1 calc R . .
C21 C 0.6313(8) 0.4113(18) 0.7146(11) 0.027(4) Uani 1 1 d . . .
C22 C 0.6932(7) 0.4132(17) 0.7333(11) 0.021(4) Uani 1 1 d . . .
C23 C 0.7276(8) 0.412(2) 0.6680(12) 0.031(5) Uani 1 1 d . . .
H23 H 0.7124 0.4138 0.6115 0.037 Uiso 1 1 calc R . .
C24 C 0.7844(8) 0.408(2) 0.6857(12) 0.031(5) Uani 1 1 d . . .
H24 H 0.8077 0.4045 0.6405 0.037 Uiso 1 1 calc R . .
C25 C 0.8081(7) 0.4094(17) 0.7671(12) 0.024(4) Uani 1 1 d . . .
C26 C 0.8697(7) 0.4106(17) 0.7854(10) 0.020(4) Uani 1 1 d . . .
C27 C 0.7727(8) 0.414(2) 0.8320(12) 0.033(5) Uani 1 1 d . . .
H27 H 0.7878 0.4181 0.8885 0.039 Uiso 1 1 calc R . .
C28 C 0.7155(7) 0.4120(19) 0.8154(12) 0.027(4) Uani 1 1 d . . .
H28 H 0.6919 0.4098 0.8603 0.032 Uiso 1 1 calc R . .

loop_
_atom_site_aniso_label
_atom_site_aniso_U_11
_atom_site_aniso_U_22
_atom_site_aniso_U_33
_atom_site_aniso_U_23
_atom_site_aniso_U_13
_atom_site_aniso_U_12
Pt1 0.0112(3) 0.0121(3) 0.0119(3) 0.0035(3) 0.0010(2) -0.0047(2)
Pt2 0.0239(4) 0.0240(4) 0.0220(4) -0.0074(3) 0.0040(3) 0.0005(3)
Ag1 0.0183(7) 0.0183(6) 0.0173(6) 0.0010(5) 0.0037(5) 0.0071(5)
Ag2 0.0169(7) 0.0181(7) 0.0320(8) 0.0012(6) 0.0066(6) 0.0022(5)
N1 0.013(7) 0.044(10) 0.012(7) 0.009(6) -0.003(6) 0.000(7)
N2 0.013(7) 0.034(10) 0.018(7) -0.012(6) 0.007(6) 0.004(6)
N3 0.021(8) 0.022(8) 0.017(7) 0.013(6) 0.007(6) 0.000(6)
N4 0.026(9) 0.026(9) 0.020(8) 0.000(6) 0.007(6) -0.010(6)
N5 0.030(7) 0.015(6) 0.027(7) -0.010(5) 0.006(6) 0.002(5)
N6 0.020(8) 0.028(10) 0.026(8) -0.014(7) 0.002(6) -0.001(6)
N7 0.023(9) 0.027(9) 0.034(9) 0.004(7) -0.006(7) -0.009(7)
N8 0.033(9) 0.031(9) 0.021(8) -0.017(7) 0.009(7) -0.009(7)
O1 0.017(6) 0.028(7) 0.020(6) 0.002(5) -0.002(5) 0.002(5)
O2 0.030(7) 0.029(7) 0.019(6) -0.003(6) -0.003(5) -0.001(6)
O3 0.032(7) 0.029(8) 0.029(7) 0.012(6) 0.009(6) 0.000(6)
O4 0.022(6) 0.023(7) 0.027(7) 0.005(5) 0.002(5) -0.010(5)
O5 0.011(6) 0.027(7) 0.021(6) 0.001(5) 0.003(5) -0.006(5)
O6 0.011(6) 0.053(10) 0.026(7) 0.004(6) 0.000(5) 0.001(6)
O7 0.023(7) 0.058(10) 0.035(8) 0.004(7) 0.001(6) 0.002(7)
O8 0.026(8) 0.080(13) 0.025(8) -0.008(8) 0.003(6) -0.009(8)
O9 0.033(8) 0.055(10) 0.033(8) -0.003(7) 0.003(6) -0.008(7)
O10 0.024(7) 0.039(8) 0.019(6) -0.003(6) 0.008(5) 0.004(6)
C1 0.009(8) 0.010(8) 0.027(9) 0.001(7) -0.007(7) -0.005(6)
C2 0.018(9) 0.018(9) 0.016(8) -0.002(7) 0.006(7) -0.001(7)
C3 0.031(10) 0.045(13) 0.015(9) 0.008(8) 0.003(8) -0.007(9)
C4 0.059(16) 0.061(17) 0.046(14) 0.025(13) 0.029(12) 0.025(13)
C5 0.014(9) 0.061(15) 0.030(11) 0.004(10) 0.004(8) -0.004(9)
C6 0.021(8) 0.030(9) 0.012(7) 0.002(6) -0.006(7) 0.006(7)
C7 0.018(8) 0.038(10) 0.029(9) -0.005(7) -0.005(7) -0.004(7)
C8 0.028(11) 0.119(17) 0.043(12) 0.002(12) -0.001(10) -0.015(12)
C9 0.036(11) 0.044(12) 0.088(14) -0.016(11) -0.042(11) 0.003(10)
C10 0.035(11) 0.066(13) 0.050(12) -0.015(11) -0.016(10) 0.009(10)
C11 0.013(9) 0.052(13) 0.009(8) -0.010(8) -0.002(7) 0.000(8)
C12 0.016(9) 0.048(13) 0.026(10) 0.000(9) 0.005(8) 0.001(8)
C13 0.037(12) 0.045(13) 0.027(10) -0.006(10) 0.009(9) 0.006(10)
C14 0.058(16) 0.049(15) 0.043(13) -0.012(11) 0.030(12) 0.006(12)
C15 0.039(13) 0.070(18) 0.035(12) -0.003(11) 0.012(10) -0.016(12)
C16 0.017(9) 0.053(11) 0.028(9) 0.006(8) 0.004(7) 0.006(8)
C17 0.017(9) 0.058(12) 0.027(9) 0.000(8) -0.004(8) 0.001(8)
C18 0.037(11) 0.065(14) 0.054(12) 0.022(11) -0.017(10) -0.006(10)
C19 0.052(13) 0.080(16) 0.087(16) 0.006(13) -0.025(12) -0.017(12)
C20 0.031(11) 0.108(17) 0.060(13) -0.001(13) 0.004(11) 0.013(12)
C21 0.026(10) 0.032(11) 0.022(10) -0.006(8) -0.001(8) 0.004(8)
C22 0.017(9) 0.023(9) 0.022(9) 0.003(7) 0.002(7) -0.006(7)
C23 0.026(10) 0.051(13) 0.017(9) -0.006(9) 0.002(8) 0.000(9)
C24 0.030(11) 0.047(13) 0.018(9) -0.004(9) 0.014(8) -0.002(9)
C25 0.019(9) 0.023(10) 0.029(10) 0.006(8) 0.003(7) -0.002(7)
C26 0.017(9) 0.027(10) 0.016(9) 0.010(7) 0.000(7) -0.001(7)
C27 0.018(9) 0.062(14) 0.018(9) -0.007(9) 0.002(7) -0.009(9)
C28 0.016(9) 0.040(12) 0.025(10) -0.006(8) 0.003(7) -0.004(8)

loop_
_atom_type_symbol
_atom_type_description
_atom_type_scat_dispersion_real
_atom_type_scat_dispersion_imag
_atom_type_scat_source
C C 0.0033 0.0016 'International Tables Vol C Tables 4.2.6.8 and 6.1.1.4'
H H 0.0000 0.0000 'International Tables Vol C Tables 4.2.6.8 and 6.1.1.4'
N N 0.0061 0.0033 'International Tables Vol C Tables 4.2.6.8 and 6.1.1.4'
O O 0.0106 0.0060 'International Tables Vol C Tables 4.2.6.8 and 6.1.1.4'
Ag Ag -0.8971 1.1015 'International Tables Vol C Tables 4.2.6.8 and 6.1.1.4'
Pt Pt -1.7033 8.3905 'International Tables Vol C Tables 4.2.6.8 and 6.1.1.4'

loop_
_geom_angle_atom_site_label_1
_geom_angle_atom_site_label_2
_geom_angle_atom_site_label_3
_geom_angle
_geom_angle_site_symmetry_1
_geom_angle_site_symmetry_3
_geom_angle_publ_flag
N1 Pt1 N2 90.2(6) . 2_646 ?
N1 Pt1 N3 177.6(6) . . ?
N2 Pt1 N3 89.7(6) 2_646 . ?
N1 Pt1 N4 89.7(6) . . ?
N2 Pt1 N4 178.1(6) 2_646 . ?
N3 Pt1 N4 90.3(6) . . ?
N1 Pt1 Ag1 84.8(5) . 2_646 ?
N2 Pt1 Ag1 89.2(4) 2_646 2_646 ?
N3 Pt1 Ag1 97.6(4) . 2_646 ?
N4 Pt1 Ag1 92.6(4) . 2_646 ?
N1 Pt1 Ag1 91.6(5) . . ?
N2 Pt1 Ag1 94.2(4) 2_646 . ?
N3 Pt1 Ag1 86.0(4) . . ?
N4 Pt1 Ag1 84.0(4) . . ?
Ag1 Pt1 Ag1 175.10(3) 2_646 . ?
N6 Pt2 N5 89.1(6) . . ?
N6 Pt2 N8 88.9(7) . . ?
N5 Pt2 N8 178.0(7) . . ?
N6 Pt2 N7 179.0(7) . . ?
N5 Pt2 N7 90.0(7) . . ?
N8 Pt2 N7 92.0(7) . . ?
N6 Pt2 Ag2 86.7(4) . . ?
N5 Pt2 Ag2 82.1(4) . . ?
N8 Pt2 Ag2 97.8(5) . . ?
N7 Pt2 Ag2 93.1(5) . . ?
N6 Pt2 Ag2 96.2(5) . 2_756 ?
N5 Pt2 Ag2 94.2(4) . 2_756 ?
N8 Pt2 Ag2 86.1(5) . 2_756 ?
N7 Pt2 Ag2 83.9(5) . 2_756 ?
Ag2 Pt2 Ag2 175.23(3) . 2_756 ?
O5 Ag1 O2 134.1(4) . 2_656 ?
O5 Ag1 O1 141.9(4) . . ?
O2 Ag1 O1 82.6(4) 2_656 . ?
O5 Ag1 Pt1 99.7(3) . 2_656 ?
O2 Ag1 Pt1 77.5(3) 2_656 2_656 ?
O1 Ag1 Pt1 75.7(3) . 2_656 ?
O5 Ag1 Pt1 91.0(3) . . ?
O2 Ag1 Pt1 95.3(3) 2_656 . ?
O1 Ag1 Pt1 95.8(3) . . ?
Pt1 Ag1 Pt1 169.31(5) 2_656 . ?
O7 Ag2 O3 134.4(5) . . ?
O7 Ag2 O4 143.0(5) . . ?
O3 Ag2 O4 82.5(4) . . ?
O7 Ag2 Pt2 101.3(4) . . ?
O3 Ag2 Pt2 80.8(4) . . ?
O4 Ag2 Pt2 78.8(3) . . ?
O7 Ag2 Pt2 89.6(4) . 2_746 ?
O3 Ag2 Pt2 91.5(4) . 2_746 ?
O4 Ag2 Pt2 92.7(3) . 2_746 ?
Pt2 Ag2 Pt2 169.17(5) . 2_746 ?
C1 N1 Pt1 125.4(12) . . ?
C1 N1 H1 106.1 . . ?
Pt1 N1 H1 106.2 . . ?
C6 N2 Pt1 125.5(12) . 2_656 ?
C6 N2 H2 105.6 . . ?
Pt1 N2 H2 105.9 2_656 . ?
Pt1 N3 H3D 109.5 . . ?
Pt1 N3 H3E 109.5 . . ?
H3D N3 H3E 109.5 . . ?
Pt1 N3 H3F 109.5 . . ?
H3D N3 H3F 109.5 . . ?
H3E N3 H3F 109.5 . . ?
Pt1 N4 H4D 109.5 . . ?
Pt1 N4 H4E 109.5 . . ?
H4D N4 H4E 109.5 . . ?
Pt1 N4 H4F 109.5 . . ?
H4D N4 H4F 109.5 . . ?
H4E N4 H4F 109.5 . . ?
C11 N5 Pt2 128.7(13) . . ?
C11 N5 H5 105.0 . . ?
Pt2 N5 H5 105.1 . . ?
C16 N6 Pt2 127.8(14) . . ?
C16 N6 H6 116.1 . . ?
Pt2 N6 H6 116.1 . . ?
Pt2 N7 H7A 109.5 . . ?
Pt2 N7 H7B 109.5 . . ?
H7A N7 H7B 109.5 . . ?
Pt2 N7 H7C 109.5 . . ?
H7A N7 H7C 109.5 . . ?
H7B N7 H7C 109.5 . . ?
Pt2 N8 H8D 109.5 . . ?
Pt2 N8 H8E 109.5 . . ?
H8D N8 H8E 109.5 . . ?
Pt2 N8 H8F 109.5 . . ?
H8D N8 H8F 109.5 . . ?
H8E N8 H8F 109.5 . . ?
C6 O1 Ag1 117.8(11) . . ?
C1 O2 Ag1 119.6(11) . 2_646 ?
C11 O3 Ag2 116.5(11) . . ?
C16 O4 Ag2 114.6(12) . . ?
C21 O5 Ag1 118.0(11) . . ?
C26 O7 Ag2 116.3(12) . . ?
O2 C1 N1 122.5(16) . . ?
O2 C1 C2 118.4(15) . . ?
N1 C1 C2 119.1(14) . . ?
C4 C2 C1 110.6(15) . . ?
C4 C2 C3 108.8(17) . . ?
C1 C2 C3 110.6(14) . . ?
C4 C2 C5 111.2(18) . . ?
C1 C2 C5 108.0(14) . . ?
C3 C2 C5 107.6(15) . . ?
C2 C3 H3A 109.5 . . ?
C2 C3 H3B 109.5 . . ?
H3A C3 H3B 109.5 . . ?
C2 C3 H3C 109.5 . . ?
H3A C3 H3C 109.5 . . ?
H3B C3 H3C 109.5 . . ?
C2 C4 H4A 109.5 . . ?
C2 C4 H4B 109.5 . . ?
H4A C4 H4B 109.5 . . ?
C2 C4 H4C 109.5 . . ?
H4A C4 H4C 109.5 . . ?
H4B C4 H4C 109.5 . . ?
C2 C5 H5A 109.5 . . ?
C2 C5 H5B 109.5 . . ?
H5A C5 H5B 109.5 . . ?
C2 C5 H5C 109.5 . . ?
H5A C5 H5C 109.5 . . ?
H5B C5 H5C 109.5 . . ?
O1 C6 N2 123.5(17) . . ?
O1 C6 C7 118.0(16) . . ?
N2 C6 C7 118.5(16) . . ?
C8 C7 C9 104(2) . . ?
C8 C7 C10 114(2) . . ?
C9 C7 C10 107.6(19) . . ?
C8 C7 C6 109.2(18) . . ?
C9 C7 C6 112.6(16) . . ?
C10 C7 C6 109.8(16) . . ?
C7 C8 H8A 109.5 . . ?
C7 C8 H8B 109.5 . . ?
H8A C8 H8B 109.5 . . ?
C7 C8 H8C 109.5 . . ?
H8A C8 H8C 109.5 . . ?
H8B C8 H8C 109.5 . . ?
C7 C9 H9A 109.5 . . ?
C7 C9 H9B 109.5 . . ?
H9A C9 H9B 109.5 . . ?
C7 C9 H9C 109.5 . . ?
H9A C9 H9C 109.5 . . ?
H9B C9 H9C 109.5 . . ?
C7 C10 H10A 109.5 . . ?
C7 C10 H10B 109.5 . . ?
H10A C10 H10B 109.5 . . ?
C7 C10 H10C 109.5 . . ?
H10A C10 H10C 109.5 . . ?
H10B C10 H10C 109.5 . . ?
O3 C11 N5 122.1(16) . . ?
O3 C11 C12 120.8(17) . . ?
N5 C11 C12 117.1(18) . . ?
C13 C12 C15 111.4(19) . . ?
C13 C12 C11 111.9(16) . . ?
C15 C12 C11 108.4(16) . . ?
C13 C12 C14 110.1(18) . . ?
C15 C12 C14 107.6(18) . . ?
C11 C12 C14 107.4(17) . . ?
C12 C13 H13A 109.5 . . ?
C12 C13 H13B 109.5 . . ?
H13A C13 H13B 109.5 . . ?
C12 C13 H13C 109.5 . . ?
H13A C13 H13C 109.5 . . ?
H13B C13 H13C 109.5 . . ?
C12 C14 H14A 109.5 . . ?
C12 C14 H14B 109.5 . . ?
H14A C14 H14B 109.5 . . ?
C12 C14 H14C 109.5 . . ?
H14A C14 H14C 109.5 . . ?
H14B C14 H14C 109.5 . . ?
C12 C15 H15A 109.5 . . ?
C12 C15 H15B 109.5 . . ?
H15A C15 H15B 109.5 . . ?
C12 C15 H15C 109.5 . . ?
H15A C15 H15C 109.5 . . ?
H15B C15 H15C 109.5 . . ?
O4 C16 N6 124.7(18) . . ?
O4 C16 C17 116.4(18) . . ?
N6 C16 C17 118.9(19) . . ?
C18 C17 C19 107(2) . . ?
C18 C17 C16 110.8(18) . . ?
C19 C17 C16 111.0(19) . . ?
C18 C17 C20 102(2) . . ?
C19 C17 C20 121(2) . . ?
C16 C17 C20 104.1(17) . . ?
C17 C18 H18A 109.5 . . ?
C17 C18 H18B 109.5 . . ?
H18A C18 H18B 109.5 . . ?
C17 C18 H18C 109.5 . . ?
H18A C18 H18C 109.5 . . ?
H18B C18 H18C 109.5 . . ?
C17 C19 H19A 109.5 . . ?
C17 C19 H19B 109.5 . . ?
H19A C19 H19B 109.5 . . ?
C17 C19 H19C 109.5 . . ?
H19A C19 H19C 109.5 . . ?
H19B C19 H19C 109.5 . . ?
C17 C20 H20A 109.5 . . ?
C17 C20 H20B 109.5 . . ?
H20A C20 H20B 109.5 . . ?
C17 C20 H20C 109.5 . . ?
H20A C20 H20C 109.5 . . ?
H20B C20 H20C 109.5 . . ?
O6 C21 O5 124.9(17) . . ?
O6 C21 C22 118.4(17) . . ?
O5 C21 C22 116.7(16) . . ?
C28 C22 C23 120.0(17) . . ?
C28 C22 C21 120.2(16) . . ?
C23 C22 C21 119.8(16) . . ?
C22 C23 C24 119.5(17) . . ?
C22 C23 H23 120.2 . . ?
C24 C23 H23 120.2 . . ?
C25 C24 C23 121.9(17) . . ?
C25 C24 H24 119.0 . . ?
C23 C24 H24 119.0 . . ?
C24 C25 C27 117.7(17) . . ?
C24 C25 C26 121.5(17) . . ?
C27 C25 C26 120.8(16) . . ?
O8 C26 O7 126.5(17) . . ?
O8 C26 C25 118.0(16) . . ?
O7 C26 C25 115.5(16) . . ?
C28 C27 C25 121.1(17) . . ?
C28 C27 H27 119.5 . . ?
C25 C27 H27 119.5 . . ?
C22 C28 C27 119.7(17) . . ?
C22 C28 H28 120.2 . . ?
C27 C28 H28 120.2 . . ?

loop_
_geom_bond_atom_site_label_1
_geom_bond_atom_site_label_2
_geom_bond_distance
_geom_bond_site_symmetry_2
_geom_bond_publ_flag
Pt1 N1 2.001(15) . ?
Pt1 N2 2.002(14) 2_646 ?
Pt1 N3 2.054(14) . ?
Pt1 N4 2.092(16) . ?
Pt1 Ag1 2.7881(15) 2_646 ?
Pt1 Ag1 2.8104(15) . ?
Pt2 N6 2.005(15) . ?
Pt2 N5 2.020(15) . ?
Pt2 N8 2.054(14) . ?
Pt2 N7 2.055(15) . ?
Pt2 Ag2 2.7768(15) . ?
Pt2 Ag2 2.8220(15) 2_756 ?
Ag1 O5 2.229(11) . ?
Ag1 O2 2.371(13) 2_656 ?
Ag1 O1 2.456(11) . ?
Ag1 Pt1 2.7881(15) 2_656 ?
Ag2 O7 2.234(14) . ?
Ag2 O3 2.339(13) . ?
Ag2 O4 2.440(12) . ?
Ag2 Pt2 2.8220(15) 2_746 ?
N1 C1 1.34(2) . ?
N1 H1 0.9200 . ?
N2 C6 1.31(2) . ?
N2 Pt1 2.002(14) 2_656 ?
N2 H2 0.9200 . ?
N3 H3D 0.9100 . ?
N3 H3E 0.9100 . ?
N3 H3F 0.9100 . ?
N4 H4D 0.9100 . ?
N4 H4E 0.9100 . ?
N4 H4F 0.9100 . ?
N5 C11 1.33(2) . ?
N5 H5 0.9200 . ?
N6 C16 1.32(3) . ?
N6 H6 0.8800 . ?
N7 H7A 0.9100 . ?
N7 H7B 0.9100 . ?
N7 H7C 0.9100 . ?
N8 H8D 0.9100 . ?
N8 H8E 0.9100 . ?
N8 H8F 0.9100 . ?
O1 C6 1.27(2) . ?
O2 C1 1.24(2) . ?
O2 Ag1 2.371(13) 2_646 ?
O3 C11 1.28(2) . ?
O4 C16 1.28(2) . ?
O5 C21 1.28(2) . ?
O6 C21 1.26(2) . ?
O7 C26 1.25(2) . ?
O8 C26 1.24(2) . ?
C1 C2 1.53(2) . ?
C2 C4 1.49(3) . ?
C2 C3 1.55(2) . ?
C2 C5 1.57(3) . ?
C3 H3A 0.9800 . ?
C3 H3B 0.9800 . ?
C3 H3C 0.9800 . ?
C4 H4A 0.9800 . ?
C4 H4B 0.9800 . ?
C4 H4C 0.9800 . ?
C5 H5A 0.9800 . ?
C5 H5B 0.9800 . ?
C5 H5C 0.9800 . ?
C6 C7 1.55(3) . ?
C7 C8 1.44(3) . ?
C7 C9 1.50(3) . ?
C7 C10 1.53(3) . ?
C8 H8A 0.9800 . ?
C8 H8B 0.9800 . ?
C8 H8C 0.9800 . ?
C9 H9A 0.9800 . ?
C9 H9B 0.9800 . ?
C9 H9C 0.9800 . ?
C10 H10A 0.9800 . ?
C10 H10B 0.9800 . ?
C10 H10C 0.9800 . ?
C11 C12 1.55(2) . ?
C12 C13 1.50(3) . ?
C12 C15 1.51(3) . ?
C12 C14 1.57(3) . ?
C13 H13A 0.9800 . ?
C13 H13B 0.9800 . ?
C13 H13C 0.9800 . ?
C14 H14A 0.9800 . ?
C14 H14B 0.9800 . ?
C14 H14C 0.9800 . ?
C15 H15A 0.9800 . ?
C15 H15B 0.9800 . ?
C15 H15C 0.9800 . ?
C16 C17 1.57(3) . ?
C17 C18 1.50(3) . ?
C17 C19 1.53(4) . ?
C17 C20 1.60(3) . ?
C18 H18A 0.9800 . ?
C18 H18B 0.9800 . ?
C18 H18C 0.9800 . ?
C19 H19A 0.9800 . ?
C19 H19B 0.9800 . ?
C19 H19C 0.9800 . ?
C20 H20A 0.9800 . ?
C20 H20B 0.9800 . ?
C20 H20C 0.9800 . ?
C21 C22 1.51(2) . ?
C22 C28 1.38(3) . ?
C22 C23 1.38(3) . ?
C23 C24 1.39(3) . ?
C23 H23 0.9500 . ?
C24 C25 1.38(3) . ?
C24 H24 0.9500 . ?
C25 C27 1.39(3) . ?
C25 C26 1.50(2) . ?
C27 C28 1.39(3) . ?
C27 H27 0.9500 . ?
C28 H28 0.9500 . ?

loop_
_geom_torsion_atom_site_label_1
_geom_torsion_atom_site_label_2
_geom_torsion_atom_site_label_3
_geom_torsion_atom_site_label_4
_geom_torsion
_geom_torsion_site_symmetry_1
_geom_torsion_site_symmetry_2
_geom_torsion_site_symmetry_3
_geom_torsion_site_symmetry_4
_geom_torsion_publ_flag
N1 Pt1 Ag1 O5 -68.7(5) . . . . ?
N2 Pt1 Ag1 O5 21.6(5) 2_646 . . . ?
N3 Pt1 Ag1 O5 111.1(5) . . . . ?
N4 Pt1 Ag1 O5 -158.2(5) . . . . ?
Ag1 Pt1 Ag1 O5 -111.7(5) 2_646 . . . ?
N1 Pt1 Ag1 O2 156.9(5) . . . 2_656 ?
N2 Pt1 Ag1 O2 -112.8(5) 2_646 . . 2_656 ?
N3 Pt1 Ag1 O2 -23.4(5) . . . 2_656 ?
N4 Pt1 Ag1 O2 67.4(5) . . . 2_656 ?
Ag1 Pt1 Ag1 O2 113.8(4) 2_646 . . 2_656 ?
N1 Pt1 Ag1 O1 73.8(5) . . . . ?
N2 Pt1 Ag1 O1 164.1(5) 2_646 . . . ?
N3 Pt1 Ag1 O1 -106.5(5) . . . . ?
N4 Pt1 Ag1 O1 -15.7(5) . . . . ?
Ag1 Pt1 Ag1 O1 30.7(4) 2_646 . . . ?
N1 Pt1 Ag1 Pt1 110.0(5) . . . 2_656 ?
N2 Pt1 Ag1 Pt1 -159.7(5) 2_646 . . 2_656 ?
N3 Pt1 Ag1 Pt1 -70.3(5) . . . 2_656 ?
N4 Pt1 Ag1 Pt1 20.5(5) . . . 2_656 ?
Ag1 Pt1 Ag1 Pt1 66.9(4) 2_646 . . 2_656 ?
N6 Pt2 Ag2 O7 157.8(6) . . . . ?
N5 Pt2 Ag2 O7 -112.7(6) . . . . ?
N8 Pt2 Ag2 O7 69.3(6) . . . . ?
N7 Pt2 Ag2 O7 -23.2(6) . . . . ?
Ag2 Pt2 Ag2 O7 -74.3(6) 2_756 . . . ?
N6 Pt2 Ag2 O3 -68.6(6) . . . . ?
N5 Pt2 Ag2 O3 20.9(6) . . . . ?
N8 Pt2 Ag2 O3 -157.1(6) . . . . ?
N7 Pt2 Ag2 O3 110.5(6) . . . . ?
Ag2 Pt2 Ag2 O3 59.3(5) 2_756 . . . ?
N6 Pt2 Ag2 O4 15.5(5) . . . . ?
N5 Pt2 Ag2 O4 105.0(5) . . . . ?
N8 Pt2 Ag2 O4 -72.9(6) . . . . ?
N7 Pt2 Ag2 O4 -165.4(6) . . . . ?
Ag2 Pt2 Ag2 O4 143.4(5) 2_756 . . . ?
N6 Pt2 Ag2 Pt2 -23.0(5) . . . 2_746 ?
N5 Pt2 Ag2 Pt2 66.5(6) . . . 2_746 ?
N8 Pt2 Ag2 Pt2 -111.5(6) . . . 2_746 ?
N7 Pt2 Ag2 Pt2 156.1(6) . . . 2_746 ?
Ag2 Pt2 Ag2 Pt2 104.9(5) 2_756 . . 2_746 ?
N2 Pt1 N1 C1 58.3(14) 2_646 . . . ?
N3 Pt1 N1 C1 146(14) . . . . ?
N4 Pt1 N1 C1 -123.6(14) . . . . ?
Ag1 Pt1 N1 C1 -30.9(13) 2_646 . . . ?
Ag1 Pt1 N1 C1 152.4(13) . . . . ?
N6 Pt2 N5 C11 56.6(16) . . . . ?
N8 Pt2 N5 C11 55(19) . . . . ?
N7 Pt2 N5 C11 -123.3(16) . . . . ?
Ag2 Pt2 N5 C11 -30.2(15) . . . . ?
Ag2 Pt2 N5 C11 152.7(15) 2_756 . . . ?
N5 Pt2 N6 C16 -95.4(17) . . . . ?
N8 Pt2 N6 C16 84.6(17) . . . . ?
N7 Pt2 N6 C16 -91(40) . . . . ?
Ag2 Pt2 N6 C16 -13.3(16) . . . . ?
Ag2 Pt2 N6 C16 170.5(16) 2_756 . . . ?
O5 Ag1 O1 C6 -115.5(13) . . . . ?
O2 Ag1 O1 C6 50.9(13) 2_656 . . . ?
Pt1 Ag1 O1 C6 -28.0(12) 2_656 . . . ?
Pt1 Ag1 O1 C6 145.5(12) . . . . ?
O7 Ag2 O3 C11 72.4(15) . . . . ?
O4 Ag2 O3 C11 -104.2(13) . . . . ?
Pt2 Ag2 O3 C11 -24.4(12) . . . . ?
Pt2 Ag2 O3 C11 163.3(12) 2_746 . . . ?
O7 Ag2 O4 C16 -119.7(14) . . . . ?
O3 Ag2 O4 C16 56.2(13) . . . . ?
Pt2 Ag2 O4 C16 -25.8(12) . . . . ?
Pt2 Ag2 O4 C16 147.4(13) 2_746 . . . ?
O2 Ag1 O5 C21 -143.9(12) 2_656 . . . ?
O1 Ag1 O5 C21 17.1(16) . . . . ?
Pt1 Ag1 O5 C21 -62.0(13) 2_656 . . . ?
Pt1 Ag1 O5 C21 117.7(13) . . . . ?
O3 Ag2 O7 C26 -151.4(12) . . . . ?
O4 Ag2 O7 C26 23.1(19) . . . . ?
Pt2 Ag2 O7 C26 -63.2(14) . . . . ?
Pt2 Ag2 O7 C26 116.9(14) 2_746 . . . ?
Ag1 O2 C1 N1 12(2) 2_646 . . . ?
Ag1 O2 C1 C2 -166.1(11) 2_646 . . . ?
Pt1 N1 C1 O2 19(2) . . . . ?
Pt1 N1 C1 C2 -162.7(12) . . . . ?
O2 C1 C2 C4 5(2) . . . . ?
N1 C1 C2 C4 -173.5(18) . . . . ?
O2 C1 C2 C3 125.4(17) . . . . ?
N1 C1 C2 C3 -53(2) . . . . ?
O2 C1 C2 C5 -117.1(17) . . . . ?
N1 C1 C2 C5 65(2) . . . . ?
Ag1 O1 C6 N2 29(2) . . . . ?
Ag1 O1 C6 C7 -148.1(13) . . . . ?
Pt1 N2 C6 O1 -7(3) 2_656 . . . ?
Pt1 N2 C6 C7 170.4(12) 2_656 . . . ?
O1 C6 C7 C8 93(2) . . . . ?
N2 C6 C7 C8 -84(2) . . . . ?
O1 C6 C7 C9 -152(2) . . . . ?
N2 C6 C7 C9 31(3) . . . . ?
O1 C6 C7 C10 -32(2) . . . . ?
N2 C6 C7 C10 150.3(19) . . . . ?
Ag2 O3 C11 N5 13(2) . . . . ?
Ag2 O3 C11 C12 -166.9(12) . . . . ?
Pt2 N5 C11 O3 18(3) . . . . ?
Pt2 N5 C11 C12 -162.3(13) . . . . ?
O3 C11 C12 C13 122(2) . . . . ?
N5 C11 C12 C13 -57(2) . . . . ?
O3 C11 C12 C15 -114(2) . . . . ?
N5 C11 C12 C15 66(2) . . . . ?
O3 C11 C12 C14 2(2) . . . . ?
N5 C11 C12 C14 -178.1(17) . . . . ?
Ag2 O4 C16 N6 27(2) . . . . ?
Ag2 O4 C16 C17 -152.5(13) . . . . ?
Pt2 N6 C16 O4 -7(3) . . . . ?
Pt2 N6 C16 C17 172.6(13) . . . . ?
O4 C16 C17 C18 -29(3) . . . . ?
N6 C16 C17 C18 151(2) . . . . ?
O4 C16 C17 C19 -148(2) . . . . ?
N6 C16 C17 C19 33(3) . . . . ?
O4 C16 C17 C20 80(2) . . . . ?
N6 C16 C17 C20 -99(2) . . . . ?
Ag1 O5 C21 O6 -4(3) . . . . ?
Ag1 O5 C21 C22 174.1(12) . . . . ?
O6 C21 C22 C28 156.6(19) . . . . ?
O5 C21 C22 C28 -22(3) . . . . ?
O6 C21 C22 C23 -26(3) . . . . ?
O5 C21 C22 C23 156.1(19) . . . . ?
C28 C22 C23 C24 1(3) . . . . ?
C21 C22 C23 C24 -177.0(19) . . . . ?
C22 C23 C24 C25 -2(3) . . . . ?
C23 C24 C25 C27 0(3) . . . . ?
C23 C24 C25 C26 -177.3(19) . . . . ?
Ag2 O7 C26 O8 -5(3) . . . . ?
Ag2 O7 C26 C25 173.9(12) . . . . ?
C24 C25 C26 O8 157(2) . . . . ?
C27 C25 C26 O8 -20(3) . . . . ?
C24 C25 C26 O7 -21(3) . . . . ?
C27 C25 C26 O7 160.9(19) . . . . ?
C24 C25 C27 C28 3(3) . . . . ?
C26 C25 C27 C28 -179.6(19) . . . . ?
C23 C22 C28 C27 2(3) . . . . ?
C21 C22 C28 C27 -180.0(19) . . . . ?
C25 C27 C28 C22 -4(3) . . . . ?
